data_4510888
loop_
_publ_author_name
'Karpinska, Jolanta'
'Erxleben, Andrea'
'McArdle, Patrick'

_publ_section_title
;
 17\b-Hydroxy-17\a-methylandrostano[3,2-c]pyrazole, Stanozolol: The
 Crystal Structures of Polymorphs 1 and 2 and 10 Solvates
;
_journal_issue 7
_journal_name_full 'Crystal Growth &amp; Design'
_journal_page_first 2829
_journal_paper_doi 10.1021/cg101651p
_journal_volume 11
_journal_year 2011
_chemical_absolute_configuration
;
 absolute configuration not established by anomalous dispersion
 effects in diffraction measurements on the crystal.
;
_chemical_formula_sum 'C21 H32 N2 O'
_chemical_formula_weight 328.49
_chemical_name_systematic
;
 ?
;
_space_group_IT_number 18
_symmetry_cell_setting orthorhombic
_symmetry_space_group_name_Hall 'P 2 2ab'
_symmetry_space_group_name_H-M 'P 21 21 2'
_atom_sites_solution_hydrogens geom
_atom_sites_solution_primary direct
_atom_sites_solution_secondary difmap
_audit_creation_method SHELXL-97
_cell_angle_alpha 90.00
_cell_angle_beta 90.00
_cell_angle_gamma 90.00
_cell_formula_units_Z 8
_cell_length_a 19.4540(7)
_cell_length_b 18.7009(8)
_cell_length_c 10.8348(4)
_cell_measurement_reflns_used 4100
_cell_measurement_temperature 298(2)
_cell_measurement_theta_max 29.2370
_cell_measurement_theta_min 3.0117
_cell_volume 3941.8(3)
_computing_cell_refinement
;
CrysAlisPro, Oxford Diffraction Ltd.,
Version 1.171.34.36 (release 02-08-2010 CrysAlis171 .NET)
(compiled Aug  2 2010,13:00:58)
;
_computing_data_collection
;
CrysAlisPro, Oxford Diffraction Ltd.,
Version 1.171.34.36 (release 02-08-2010 CrysAlis171 .NET)
(compiled Aug  2 2010,13:00:58)
;
_computing_data_reduction
;
CrysAlisPro, Oxford Diffraction Ltd.,
Version 1.171.34.36 (release 02-08-2010 CrysAlis171 .NET)
(compiled Aug  2 2010,13:00:58)
;
_computing_molecular_graphics 'ORTEX (P.McArdle, 1995)'
_computing_publication_material 'SHELXL-97/2 (Sheldrick,1997)'
_computing_structure_refinement 'SHELXL-97 (Sheldrick, 1997)'
_computing_structure_solution 'SHELXS-97 (Sheldrick, 1990)'
_diffrn_ambient_temperature 298(2)
_diffrn_detector_area_resol_mean 16.1048
_diffrn_measured_fraction_theta_full 0.997
_diffrn_measured_fraction_theta_max 0.997
_diffrn_measurement_details
;
  1 omega  -50.00   71.00   1.0000   80.7200
omega____ theta____ kappa____ phi______ frames
    -       19.7341  -14.0000 -108.0000 121
  2 omega   42.00   72.00   1.0000   80.7200
omega____ theta____ kappa____ phi______ frames
    -       19.7341 -129.0000   42.0000 30
;
_diffrn_measurement_device_type 'Xcalibur, Sapphire3'
_diffrn_measurement_method '\w scans'
_diffrn_orient_matrix_UB_11 0.0061407000
_diffrn_orient_matrix_UB_12 0.0367349000
_diffrn_orient_matrix_UB_13 -0.0120535000
_diffrn_orient_matrix_UB_21 0.0026144000
_diffrn_orient_matrix_UB_22 0.0066328000
_diffrn_orient_matrix_UB_23 0.0642907000
_diffrn_orient_matrix_UB_31 0.0358327000
_diffrn_orient_matrix_UB_32 -0.0067918000
_diffrn_orient_matrix_UB_33 -0.0025976000
_diffrn_radiation_monochromator graphite
_diffrn_radiation_source 'Enhance (Mo) X-ray Source'
_diffrn_radiation_type 'Mo K\a'
_diffrn_radiation_wavelength 0.7107
_diffrn_reflns_av_R_equivalents 0.0185
_diffrn_reflns_limit_h_max 24
_diffrn_reflns_limit_h_min -15
_diffrn_reflns_limit_k_max 25
_diffrn_reflns_limit_k_min -14
_diffrn_reflns_limit_l_max 7
_diffrn_reflns_limit_l_min -13
_diffrn_reflns_number 12685
_diffrn_reflns_theta_full 25.35
_diffrn_reflns_theta_max 25.3487
_diffrn_reflns_theta_min 3.0117
_exptl_absorpt_coefficient_mu 0.068
_exptl_absorpt_correction_T_max 1.00000
_exptl_absorpt_correction_T_min 0.98866
_exptl_absorpt_correction_type multi-scan
_exptl_absorpt_process_details
;
CrysAlisPro, Oxford Diffraction Ltd.,
Version 1.171.34.36 (release 02-08-2010 CrysAlis171 .NET)
(compiled Aug  2 2010,13:00:58)
Empirical absorption correction using spherical harmonics,
 implemented in SCALE3 ABSPACK scaling algorithm.
;
_exptl_crystal_colour Colourless
_exptl_crystal_density_diffrn 1.107
_exptl_crystal_density_method 'not measured'
_exptl_crystal_description Parallelepiped
_exptl_crystal_F_000 1440
_exptl_crystal_size_max 0.40
_exptl_crystal_size_mid 0.30
_exptl_crystal_size_min 0.25
_refine_diff_density_max 0.190
_refine_diff_density_min -0.157
_refine_diff_density_rms 0.033
_refine_ls_abs_structure_details 'Flack H D (1983), Acta Cryst. A39, 876-881'
_refine_ls_abs_structure_Flack 1.2(17)
_refine_ls_extinction_method none
_refine_ls_goodness_of_fit_ref 1.024
_refine_ls_hydrogen_treatment mixed
_refine_ls_matrix_type full
_refine_ls_number_parameters 447
_refine_ls_number_reflns 6908
_refine_ls_number_restraints 2
_refine_ls_restrained_S_all 1.024
_refine_ls_R_factor_all 0.0718
_refine_ls_R_factor_gt 0.0487
_refine_ls_shift/su_max 0.001
_refine_ls_shift/su_mean 0.000
_refine_ls_structure_factor_coef Fsqd
_refine_ls_weighting_details
; calc
 [1.00000+0.00000exp(0.00(sin\q/\l)^2^)]/
   [\s^2^(Fo^2^)+0.0000+0.6163*P+(0.0509P)^2^+-1.0000sin\q/\l]
 where P = 0.33333Fo^2^ + 0.66667Fc^2^
;
_refine_ls_weighting_scheme calc
_refine_ls_wR_factor_gt 0.1033
_refine_ls_wR_factor_ref 0.1149
_reflns_number_gt 5298
_reflns_number_total 6908
_reflns_threshold_expression >2sigma(I)
_cod_data_source_file 2.cif
_cod_data_source_block stan02_3p
_cod_depositor_comments
;
The following automatic conversions were performed:

'_symmetry_cell_setting' value 'Orthorhombic' changed to
'orthorhombic' according to
/usr/data/users/saulius/automatic-downloads/retrospective/ACS/lib/dictionaries/cif_core.dic
dictionary named 'cif_core.dic' version 2.4.2 from 2011-04-26.

Automatic conversion script
Id: cif_fix_values 2281 2013-09-26 08:29:07Z andrius 
;
_cod_original_sg_symbol_H-M P21212
_cod_database_code 4510888

loop_
_symmetry_equiv_pos_as_xyz
'x, y, z'
'-x, -y, z'
'-x+1/2, y+1/2, -z'
'x+1/2, -y+1/2, -z'

loop_
_atom_site_label
_atom_site_type_symbol
_atom_site_fract_x
_atom_site_fract_y
_atom_site_fract_z
_atom_site_U_iso_or_equiv
_atom_site_adp_type
_atom_site_occupancy
_atom_site_symmetry_multiplicity
_atom_site_calc_flag
_atom_site_refinement_flags
O1 O 0.72155(9) 0.34871(11) 0.94503(16) 0.0529(5) Uani 1 1 d D
O2 O 1.16952(10) 0.74320(12) -0.02943(19) 0.0621(6) Uani 1 1 d D
N1 N 0.80987(13) 0.61886(13) 0.0127(2) 0.0593(6) Uani 1 1 d .
N2 N 0.74415(14) 0.63042(12) 0.0434(2) 0.0594(6) Uani 1 1 d .
H1N2 H 0.7160 0.6576 0.0041 0.077 Uiso 1 1 calc R
N3 N 0.86476(11) 0.79195(13) 0.8685(2) 0.0547(6) Uani 1 1 d .
N4 N 0.86800(11) 0.72135(13) 0.8431(2) 0.0539(6) Uani 1 1 d .
H1N4 H 0.8500 0.6877 0.8864 0.070 Uiso 1 1 calc R
C1 C 0.83630(16) 0.57391(16) 0.0963(3) 0.0589(8) Uani 1 1 d .
H1 H 0.8813 0.5571 0.0963 0.077 Uiso 1 1 calc R
C2 C 0.78670(14) 0.55607(14) 0.1829(2) 0.0493(7) Uani 1 1 d .
C3 C 0.78674(14) 0.51014(15) 0.2965(2) 0.0514(7) Uani 1 1 d .
H3A H 0.8309 0.5142 0.3374 0.067 Uiso 1 1 calc R
H3B H 0.7804 0.4605 0.2729 0.067 Uiso 1 1 calc R
C4 C 0.72938(12) 0.53198(13) 0.3870(2) 0.0377(6) Uani 1 1 d .
C5 C 0.71999(11) 0.47290(13) 0.4864(2) 0.0378(5) Uani 1 1 d .
H5 H 0.7100 0.4287 0.4411 0.049 Uiso 1 1 calc R
C6 C 0.78386(12) 0.45722(16) 0.5647(2) 0.0508(7) Uani 1 1 d .
H6A H 0.8212 0.4433 0.5103 0.066 Uiso 1 1 calc R
H6B H 0.7976 0.5008 0.6066 0.066 Uiso 1 1 calc R
C7 C 0.77331(12) 0.39828(15) 0.6610(2) 0.0475(6) Uani 1 1 d .
H7A H 0.7658 0.3531 0.6192 0.062 Uiso 1 1 calc R
H7B H 0.8146 0.3937 0.7105 0.062 Uiso 1 1 calc R
C8 C 0.71236(11) 0.41388(13) 0.7454(2) 0.0376(6) Uani 1 1 d .
C9 C 0.68572(12) 0.35196(15) 0.8288(2) 0.0469(7) Uani 1 1 d .
C10 C 0.61036(14) 0.3743(2) 0.8527(3) 0.0797(11) Uani 1 1 d .
H10A H 0.5808 0.3325 0.8524 0.104 Uiso 1 1 calc R
H10B H 0.6064 0.3975 0.9324 0.104 Uiso 1 1 calc R
C11 C 0.58889(13) 0.4260(2) 0.7496(3) 0.0793(11) Uani 1 1 d .
H11A H 0.5475 0.4094 0.7088 0.103 Uiso 1 1 calc R
H11B H 0.5809 0.4736 0.7821 0.103 Uiso 1 1 calc R
C12 C 0.64988(11) 0.42545(15) 0.6611(2) 0.0452(6) Uani 1 1 d .
H12 H 0.6453 0.3818 0.6117 0.059 Uiso 1 1 calc R
C13 C 0.65724(11) 0.48645(14) 0.5699(2) 0.0416(6) Uani 1 1 d .
H13 H 0.6646 0.5309 0.6159 0.054 Uiso 1 1 calc R
C14 C 0.59240(13) 0.49380(18) 0.4938(3) 0.0686(9) Uani 1 1 d .
H14A H 0.5545 0.5064 0.5477 0.089 Uiso 1 1 calc R
H14B H 0.5818 0.4481 0.4560 0.089 Uiso 1 1 calc R
C15 C 0.59929(13) 0.55010(17) 0.3937(3) 0.0602(8) Uani 1 1 d .
H15A H 0.5582 0.5498 0.3430 0.078 Uiso 1 1 calc R
H15B H 0.6030 0.5969 0.4318 0.078 Uiso 1 1 calc R
C16 C 0.66155(13) 0.53752(14) 0.3122(2) 0.0454(6) Uani 1 1 d .
H16 H 0.6548 0.4914 0.2711 0.059 Uiso 1 1 calc R
C17 C 0.66289(14) 0.59471(16) 0.2114(3) 0.0577(7) Uani 1 1 d .
H17A H 0.6255 0.5864 0.1538 0.075 Uiso 1 1 calc R
H17B H 0.6563 0.6415 0.2482 0.075 Uiso 1 1 calc R
C18 C 0.72928(14) 0.59311(15) 0.1444(2) 0.0500(7) Uani 1 1 d .
C19 C 0.74781(14) 0.60461(15) 0.4452(3) 0.0556(7) Uani 1 1 d .
H19A H 0.7563 0.6389 0.3811 0.072 Uiso 1 1 calc R
H19B H 0.7883 0.5995 0.4952 0.072 Uiso 1 1 calc R
H19C H 0.7103 0.6207 0.4956 0.072 Uiso 1 1 calc R
C20 C 0.72817(16) 0.47905(16) 0.8255(3) 0.0622(8) Uani 1 1 d .
H20A H 0.7361 0.5198 0.7736 0.081 Uiso 1 1 calc R
H20B H 0.7684 0.4698 0.8742 0.081 Uiso 1 1 calc R
H20C H 0.6899 0.4884 0.8791 0.081 Uiso 1 1 calc R
C21 C 0.69024(18) 0.27831(16) 0.7707(3) 0.0734(10) Uani 1 1 d .
H21A H 0.6687 0.2439 0.8239 0.095 Uiso 1 1 calc R
H21B H 0.7376 0.2657 0.7590 0.095 Uiso 1 1 calc R
H21C H 0.6672 0.2787 0.6923 0.095 Uiso 1 1 calc R
C22 C 0.89948(14) 0.82650(15) 0.7808(2) 0.0520(7) Uani 1 1 d .
H22 H 0.9057 0.8758 0.7773 0.068 Uiso 1 1 calc R
C23 C 0.92487(12) 0.77823(13) 0.6959(2) 0.0403(6) Uani 1 1 d .
C24 C 0.96545(13) 0.78757(13) 0.5783(2) 0.0430(6) Uani 1 1 d .
H24A H 1.0025 0.8212 0.5928 0.056 Uiso 1 1 calc R
H24B H 0.9357 0.8077 0.5153 0.056 Uiso 1 1 calc R
C25 C 0.99574(11) 0.71681(13) 0.5309(2) 0.0350(5) Uani 1 1 d .
C26 C 1.01435(11) 0.72558(13) 0.3921(2) 0.0345(5) Uani 1 1 d .
H26 H 0.9725 0.7432 0.3520 0.045 Uiso 1 1 calc R
C27 C 1.06951(13) 0.78268(14) 0.3675(2) 0.0457(6) Uani 1 1 d .
H27A H 1.0545 0.8277 0.4028 0.059 Uiso 1 1 calc R
H27B H 1.1117 0.7688 0.4088 0.059 Uiso 1 1 calc R
C28 C 1.08427(13) 0.79352(14) 0.2297(2) 0.0447(6) Uani 1 1 d .
H28A H 1.0440 0.8139 0.1902 0.058 Uiso 1 1 calc R
H28B H 1.1219 0.8271 0.2202 0.058 Uiso 1 1 calc R
C29 C 1.10289(11) 0.72360(13) 0.1660(2) 0.0370(5) Uani 1 1 d .
C30 C 1.10410(13) 0.72308(14) 0.0211(2) 0.0468(6) Uani 1 1 d .
C31 C 1.09005(16) 0.64379(16) -0.0112(3) 0.0646(8) Uani 1 1 d .
H31A H 1.0574 0.6406 -0.0786 0.084 Uiso 1 1 calc R
H31B H 1.1323 0.6204 -0.0362 0.084 Uiso 1 1 calc R
C32 C 1.06074(15) 0.60778(16) 0.1049(2) 0.0582(8) Uani 1 1 d .
H32A H 1.0195 0.5809 0.0857 0.076 Uiso 1 1 calc R
H32B H 1.0942 0.5758 0.1418 0.076 Uiso 1 1 calc R
C33 C 1.04472(12) 0.67014(13) 0.1907(2) 0.0403(6) Uani 1 1 d .
H33 H 1.0026 0.6923 0.1590 0.052 Uiso 1 1 calc R
C34 C 1.03182(12) 0.65487(13) 0.3268(2) 0.0394(6) Uani 1 1 d .
H34 H 1.0738 0.6351 0.3633 0.051 Uiso 1 1 calc R
C35 C 0.97344(15) 0.60108(14) 0.3431(2) 0.0542(7) Uani 1 1 d .
H35A H 0.9322 0.6191 0.3037 0.070 Uiso 1 1 calc R
H35B H 0.9857 0.5563 0.3038 0.070 Uiso 1 1 calc R
C36 C 0.95940(16) 0.58821(14) 0.4800(3) 0.0556(7) Uani 1 1 d .
H36A H 0.9224 0.5538 0.4891 0.072 Uiso 1 1 calc R
H36B H 1.0001 0.5686 0.5189 0.072 Uiso 1 1 calc R
C37 C 0.93963(12) 0.65806(13) 0.5433(2) 0.0401(6) Uani 1 1 d .
H37 H 0.8988 0.6761 0.5004 0.052 Uiso 1 1 calc R
C38 C 0.91810(14) 0.64390(14) 0.6768(2) 0.0499(7) Uani 1 1 d .
H38A H 0.8772 0.6143 0.6782 0.065 Uiso 1 1 calc R
H38B H 0.9545 0.6187 0.7198 0.065 Uiso 1 1 calc R
C39 C 0.90404(12) 0.71290(14) 0.7393(2) 0.0425(6) Uani 1 1 d .
C40 C 1.05945(13) 0.69743(17) 0.6077(2) 0.0560(8) Uani 1 1 d .
H40A H 1.0461 0.6894 0.6919 0.073 Uiso 1 1 calc R
H40B H 1.0920 0.7360 0.6041 0.073 Uiso 1 1 calc R
H40C H 1.0800 0.6548 0.5751 0.073 Uiso 1 1 calc R
C41 C 1.17283(13) 0.69658(16) 0.2137(3) 0.0576(8) Uani 1 1 d .
H41A H 1.1691 0.6849 0.2997 0.075 Uiso 1 1 calc R
H41B H 1.2068 0.7332 0.2028 0.075 Uiso 1 1 calc R
H41C H 1.1861 0.6547 0.1683 0.075 Uiso 1 1 calc R
C42 C 1.05200(15) 0.77304(18) -0.0362(2) 0.0635(8) Uani 1 1 d .
H42A H 1.0548 0.7698 -0.1244 0.083 Uiso 1 1 calc R
H42B H 1.0615 0.8212 -0.0108 0.083 Uiso 1 1 calc R
H42C H 1.0067 0.7598 -0.0096 0.083 Uiso 1 1 calc R
H1O1 H 0.696(2) 0.329(2) 1.005(3) 0.16(2) Uiso 1 1 d D
H1O2 H 1.2084(14) 0.721(2) -0.014(5) 0.18(2) Uiso 1 1 d D

loop_
_atom_site_aniso_label
_atom_site_aniso_U_11
_atom_site_aniso_U_22
_atom_site_aniso_U_33
_atom_site_aniso_U_23
_atom_site_aniso_U_13
_atom_site_aniso_U_12
O1 0.0498(10) 0.0733(14) 0.0355(10) 0.0165(10) 0.0022(8) -0.0020(10)
O2 0.0518(12) 0.0773(14) 0.0572(12) 0.0091(11) 0.0246(10) 0.0035(11)
N1 0.0833(17) 0.0544(15) 0.0401(13) 0.0033(12) 0.0126(12) -0.0020(13)
N2 0.0904(19) 0.0482(14) 0.0396(13) 0.0088(12) 0.0045(12) -0.0011(13)
N3 0.0595(13) 0.0596(16) 0.0451(13) -0.0017(13) 0.0132(11) 0.0048(12)
N4 0.0611(13) 0.0612(16) 0.0395(12) 0.0078(13) 0.0188(10) -0.0030(12)
C1 0.0666(18) 0.0639(19) 0.0462(16) 0.0063(15) 0.0138(14) 0.0055(16)
C2 0.0617(16) 0.0452(16) 0.0409(15) 0.0050(13) 0.0134(13) 0.0052(14)
C3 0.0539(16) 0.0545(17) 0.0459(15) 0.0115(14) 0.0137(13) 0.0097(13)
C4 0.0376(13) 0.0369(13) 0.0386(13) 0.0054(11) 0.0057(10) 0.0015(11)
C5 0.0363(12) 0.0376(13) 0.0394(13) 0.0039(11) 0.0037(11) 0.0021(11)
C6 0.0322(13) 0.0707(19) 0.0494(15) 0.0179(15) 0.0078(11) 0.0049(13)
C7 0.0348(13) 0.0621(17) 0.0458(14) 0.0191(14) 0.0040(11) 0.0096(12)
C8 0.0320(12) 0.0437(14) 0.0369(13) 0.0069(11) 0.0029(10) -0.0006(11)
C9 0.0370(13) 0.0603(17) 0.0434(15) 0.0158(14) -0.0023(11) -0.0059(12)
C10 0.0382(15) 0.122(3) 0.079(2) 0.052(2) 0.0094(15) -0.0007(17)
C11 0.0346(15) 0.125(3) 0.078(2) 0.059(2) 0.0137(14) 0.0049(16)
C12 0.0291(12) 0.0580(17) 0.0485(15) 0.0182(14) 0.0037(11) -0.0028(11)
C13 0.0318(12) 0.0465(15) 0.0466(15) 0.0143(12) 0.0066(11) 0.0032(11)
C14 0.0340(14) 0.097(2) 0.075(2) 0.0476(19) -0.0003(14) 0.0035(14)
C15 0.0401(14) 0.076(2) 0.0643(18) 0.0317(17) 0.0019(13) 0.0087(14)
C16 0.0483(14) 0.0427(14) 0.0452(14) 0.0112(13) -0.0006(12) 0.0002(12)
C17 0.0586(17) 0.0579(18) 0.0566(17) 0.0207(15) 0.0022(14) 0.0064(15)
C18 0.0660(17) 0.0418(15) 0.0422(15) 0.0082(13) 0.0089(13) 0.0000(14)
C19 0.0660(18) 0.0448(16) 0.0560(17) 0.0060(14) 0.0086(14) -0.0094(14)
C20 0.076(2) 0.0571(18) 0.0533(17) 0.0040(15) -0.0020(15) -0.0039(16)
C21 0.098(2) 0.056(2) 0.066(2) 0.0248(18) -0.0278(18) -0.0207(18)
C22 0.0643(17) 0.0512(17) 0.0404(15) -0.0036(13) 0.0116(13) 0.0033(14)
C23 0.0459(13) 0.0440(15) 0.0312(12) -0.0014(12) 0.0076(10) 0.0021(12)
C24 0.0563(15) 0.0370(14) 0.0358(13) -0.0041(12) 0.0127(11) -0.0060(12)
C25 0.0410(12) 0.0359(13) 0.0282(11) 0.0018(11) 0.0025(9) 0.0012(11)
C26 0.0355(12) 0.0355(13) 0.0324(12) 0.0012(11) 0.0062(9) 0.0007(10)
C27 0.0534(15) 0.0468(15) 0.0368(13) -0.0078(13) 0.0084(11) -0.0109(13)
C28 0.0504(14) 0.0419(14) 0.0416(14) 0.0006(13) 0.0120(11) -0.0074(12)
C29 0.0349(12) 0.0415(14) 0.0345(12) 0.0004(12) 0.0071(10) 0.0020(11)
C30 0.0474(14) 0.0539(17) 0.0392(14) -0.0011(13) 0.0143(11) -0.0004(13)
C31 0.078(2) 0.068(2) 0.0483(17) -0.0147(16) 0.0196(15) -0.0091(16)
C32 0.0722(19) 0.0532(18) 0.0491(16) -0.0134(14) 0.0231(14) -0.0063(15)
C33 0.0441(13) 0.0394(14) 0.0373(14) -0.0042(12) 0.0085(11) 0.0009(11)
C34 0.0469(14) 0.0347(13) 0.0366(13) -0.0008(11) 0.0079(11) 0.0038(11)
C35 0.0823(19) 0.0326(14) 0.0477(15) -0.0090(13) 0.0237(14) -0.0086(14)
C36 0.0780(19) 0.0340(14) 0.0549(17) 0.0014(13) 0.0252(15) -0.0074(13)
C37 0.0484(14) 0.0329(13) 0.0389(13) -0.0001(11) 0.0091(11) 0.0001(11)
C38 0.0643(16) 0.0433(15) 0.0420(15) 0.0060(13) 0.0154(13) -0.0020(13)
C39 0.0460(14) 0.0485(15) 0.0331(13) 0.0013(13) 0.0084(11) 0.0003(12)
C40 0.0528(16) 0.082(2) 0.0331(14) 0.0046(15) -0.0005(12) 0.0043(15)
C41 0.0419(15) 0.075(2) 0.0564(17) 0.0057(16) 0.0072(13) 0.0057(14)
C42 0.0683(18) 0.091(2) 0.0317(14) 0.0051(16) 0.0073(13) 0.0115(17)

loop_
_atom_type_symbol
_atom_type_description
_atom_type_scat_dispersion_real
_atom_type_scat_dispersion_imag
_atom_type_scat_source
C C 0.0033 0.0016 'International Tables Vol C Tables 4.2.6.8 and 6.1.1.4'
H H 0.0000 0.0000 'International Tables Vol C Tables 4.2.6.8 and 6.1.1.4'
N N 0.0061 0.0033 'International Tables Vol C Tables 4.2.6.8 and 6.1.1.4'
O O 0.0106 0.0060 'International Tables Vol C Tables 4.2.6.8 and 6.1.1.4'

loop_
_geom_angle_atom_site_label_1
_geom_angle_atom_site_label_2
_geom_angle_atom_site_label_3
_geom_angle
C9 O1 H1O1 112(3)
C30 O2 H1O2 124(4)
C1 N1 N2 107.5(2)
C18 N2 N1 109.1(2)
C18 N2 H1N2 125.4
N1 N2 H1N2 125.4
C22 N3 N4 107.7(2)
C39 N4 N3 108.2(2)
C39 N4 H1N4 125.9
N3 N4 H1N4 125.9
N1 C1 C2 110.0(3)
N1 C1 H1 125.0
C2 C1 H1 125.0
C18 C2 C1 103.8(2)
C18 C2 C3 122.4(2)
C1 C2 C3 133.8(3)
C2 C3 C4 111.7(2)
C2 C3 H3A 109.3
C4 C3 H3A 109.3
C2 C3 H3B 109.3
C4 C3 H3B 109.3
H3A C3 H3B 107.9
C19 C4 C3 109.0(2)
C19 C4 C16 110.7(2)
C3 C4 C16 107.5(2)
C19 C4 C5 111.8(2)
C3 C4 C5 109.74(19)
C16 C4 C5 108.02(19)
C6 C5 C13 110.41(19)
C6 C5 C4 115.11(19)
C13 C5 C4 112.55(19)
C6 C5 H5 106.0
C13 C5 H5 106.0
C4 C5 H5 106.0
C7 C6 C5 114.0(2)
C7 C6 H6A 108.8
C5 C6 H6A 108.8
C7 C6 H6B 108.8
C5 C6 H6B 108.8
H6A C6 H6B 107.7
C8 C7 C6 112.0(2)
C8 C7 H7A 109.2
C6 C7 H7A 109.2
C8 C7 H7B 109.2
C6 C7 H7B 109.2
H7A C7 H7B 107.9
C7 C8 C20 109.7(2)
C7 C8 C12 106.61(19)
C20 C8 C12 112.6(2)
C7 C8 C9 117.7(2)
C20 C8 C9 109.3(2)
C12 C8 C9 100.75(18)
O1 C9 C21 107.3(2)
O1 C9 C10 108.9(2)
C21 C9 C10 111.7(3)
O1 C9 C8 112.2(2)
C21 C9 C8 114.5(2)
C10 C9 C8 102.2(2)
C11 C10 C9 107.8(2)
C11 C10 H10A 110.1
C9 C10 H10A 110.1
C11 C10 H10B 110.1
C9 C10 H10B 110.1
H10A C10 H10B 108.5
C12 C11 C10 104.0(2)
C12 C11 H11A 111.0
C10 C11 H11A 111.0
C12 C11 H11B 111.0
C10 C11 H11B 111.0
H11A C11 H11B 109.0
C13 C12 C11 118.6(2)
C13 C12 C8 114.75(19)
C11 C12 C8 104.1(2)
C13 C12 H12 106.2
C11 C12 H12 106.2
C8 C12 H12 106.2
C14 C13 C12 110.2(2)
C14 C13 C5 110.8(2)
C12 C13 C5 109.51(19)
C14 C13 H13 108.8
C12 C13 H13 108.8
C5 C13 H13 108.8
C13 C14 C15 112.3(2)
C13 C14 H14A 109.1
C15 C14 H14A 109.1
C13 C14 H14B 109.1
C15 C14 H14B 109.1
H14A C14 H14B 107.9
C16 C15 C14 112.3(2)
C16 C15 H15A 109.2
C14 C15 H15A 109.2
C16 C15 H15B 109.2
C14 C15 H15B 109.2
H15A C15 H15B 107.9
C15 C16 C17 108.7(2)
C15 C16 C4 112.7(2)
C17 C16 C4 113.9(2)
C15 C16 H16 107.1
C17 C16 H16 107.1
C4 C16 H16 107.1
C18 C17 C16 110.5(2)
C18 C17 H17A 109.5
C16 C17 H17A 109.5
C18 C17 H17B 109.5
C16 C17 H17B 109.5
H17A C17 H17B 108.1
N2 C18 C2 109.7(2)
N2 C18 C17 125.6(3)
C2 C18 C17 124.6(2)
C4 C19 H19A 109.5
C4 C19 H19B 109.5
H19A C19 H19B 109.5
C4 C19 H19C 109.5
H19A C19 H19C 109.5
H19B C19 H19C 109.5
C8 C20 H20A 109.5
C8 C20 H20B 109.5
H20A C20 H20B 109.5
C8 C20 H20C 109.5
H20A C20 H20C 109.5
H20B C20 H20C 109.5
C9 C21 H21A 109.5
C9 C21 H21B 109.5
H21A C21 H21B 109.5
C9 C21 H21C 109.5
H21A C21 H21C 109.5
H21B C21 H21C 109.5
N3 C22 C23 109.8(2)
N3 C22 H22 125.1
C23 C22 H22 125.1
C39 C23 C22 104.4(2)
C39 C23 C24 123.2(2)
C22 C23 C24 132.4(2)
C23 C24 C25 112.5(2)
C23 C24 H24A 109.1
C25 C24 H24A 109.1
C23 C24 H24B 109.1
C25 C24 H24B 109.1
H24A C24 H24B 107.8
C40 C25 C24 109.4(2)
C40 C25 C37 110.7(2)
C24 C25 C37 108.09(18)
C40 C25 C26 111.14(19)
C24 C25 C26 108.74(19)
C37 C25 C26 108.75(19)
C27 C26 C34 111.32(18)
C27 C26 C25 113.76(19)
C34 C26 C25 113.92(19)
C27 C26 H26 105.7
C34 C26 H26 105.7
C25 C26 H26 105.7
C28 C27 C26 113.0(2)
C28 C27 H27A 109.0
C26 C27 H27A 109.0
C28 C27 H27B 109.0
C26 C27 H27B 109.0
H27A C27 H27B 107.8
C29 C28 C27 111.8(2)
C29 C28 H28A 109.2
C27 C28 H28A 109.2
C29 C28 H28B 109.2
C27 C28 H28B 109.2
H28A C28 H28B 107.9
C28 C29 C33 107.81(18)
C28 C29 C41 109.9(2)
C33 C29 C41 112.3(2)
C28 C29 C30 117.5(2)
C33 C29 C30 100.42(19)
C41 C29 C30 108.7(2)
O2 C30 C42 106.0(2)
O2 C30 C31 108.7(2)
C42 C30 C31 112.4(2)
O2 C30 C29 113.2(2)
C42 C30 C29 113.4(2)
C31 C30 C29 103.3(2)
C32 C31 C30 107.4(2)
C32 C31 H31A 110.2
C30 C31 H31A 110.2
C32 C31 H31B 110.2
C30 C31 H31B 110.2
H31A C31 H31B 108.5
C33 C32 C31 103.9(2)
C33 C32 H32A 111.0
C31 C32 H32A 111.0
C33 C32 H32B 111.0
C31 C32 H32B 111.0
H32A C32 H32B 109.0
C32 C33 C34 118.7(2)
C32 C33 C29 104.01(19)
C34 C33 C29 114.3(2)
C32 C33 H33 106.3
C34 C33 H33 106.3
C29 C33 H33 106.3
C33 C34 C35 111.0(2)
C33 C34 C26 108.70(19)
C35 C34 C26 110.40(19)
C33 C34 H34 108.9
C35 C34 H34 108.9
C26 C34 H34 108.9
C36 C35 C34 110.5(2)
C36 C35 H35A 109.6
C34 C35 H35A 109.6
C36 C35 H35B 109.6
C34 C35 H35B 109.6
H35A C35 H35B 108.1
C37 C36 C35 110.3(2)
C37 C36 H36A 109.6
C35 C36 H36A 109.6
C37 C36 H36B 109.6
C35 C36 H36B 109.6
H36A C36 H36B 108.1
C36 C37 C38 110.3(2)
C36 C37 C25 112.93(19)
C38 C37 C25 113.4(2)
C36 C37 H37 106.6
C38 C37 H37 106.6
C25 C37 H37 106.6
C39 C38 C37 109.4(2)
C39 C38 H38A 109.8
C37 C38 H38A 109.8
C39 C38 H38B 109.8
C37 C38 H38B 109.8
H38A C38 H38B 108.2
N4 C39 C23 109.8(2)
N4 C39 C38 125.8(2)
C23 C39 C38 124.4(2)
C25 C40 H40A 109.5
C25 C40 H40B 109.5
H40A C40 H40B 109.5
C25 C40 H40C 109.5
H40A C40 H40C 109.5
H40B C40 H40C 109.5
C29 C41 H41A 109.5
C29 C41 H41B 109.5
H41A C41 H41B 109.5
C29 C41 H41C 109.5
H41A C41 H41C 109.5
H41B C41 H41C 109.5
C30 C42 H42A 109.5
C30 C42 H42B 109.5
H42A C42 H42B 109.5
C30 C42 H42C 109.5
H42A C42 H42C 109.5
H42B C42 H42C 109.5

loop_
_geom_bond_atom_site_label_1
_geom_bond_atom_site_label_2
_geom_bond_distance
O1 C9 1.440(3)
O1 H1O1 0.898(10)
O2 C30 1.436(3)
O2 H1O2 0.881(10)
N1 C1 1.338(3)
N1 N2 1.339(3)
N2 C18 1.329(3)
N2 H1N2 0.8600
N3 C22 1.333(3)
N3 N4 1.350(3)
N4 C39 1.335(3)
N4 H1N4 0.8600
C1 C2 1.387(4)
C1 H1 0.9300
C2 C18 1.379(4)
C2 C3 1.501(3)
C3 C4 1.541(3)
C3 H3A 0.9700
C3 H3B 0.9700
C4 C19 1.540(4)
C4 C16 1.552(3)
C4 C5 1.554(3)
C5 C6 1.533(3)
C5 C13 1.541(3)
C5 H5 0.9800
C6 C7 1.532(3)
C6 H6A 0.9700
C6 H6B 0.9700
C7 C8 1.525(3)
C7 H7A 0.9700
C7 H7B 0.9700
C8 C20 1.528(4)
C8 C12 1.535(3)
C8 C9 1.558(3)
C9 C21 1.517(4)
C9 C10 1.546(4)
C10 C11 1.535(4)
C10 H10A 0.9700
C10 H10B 0.9700
C11 C12 1.525(3)
C11 H11A 0.9700
C11 H11B 0.9700
C12 C13 1.516(3)
C12 H12 0.9800
C13 C14 1.514(3)
C13 H13 0.9800
C14 C15 1.518(4)
C14 H14A 0.9700
C14 H14B 0.9700
C15 C16 1.517(4)
C15 H15A 0.9700
C15 H15B 0.9700
C16 C17 1.529(3)
C16 H16 0.9800
C17 C18 1.482(4)
C17 H17A 0.9700
C17 H17B 0.9700
C19 H19A 0.9600
C19 H19B 0.9600
C19 H19C 0.9600
C20 H20A 0.9600
C20 H20B 0.9600
C20 H20C 0.9600
C21 H21A 0.9600
C21 H21B 0.9600
C21 H21C 0.9600
C22 C23 1.380(3)
C22 H22 0.9300
C23 C39 1.370(3)
C23 C24 1.510(3)
C24 C25 1.537(3)
C24 H24A 0.9700
C24 H24B 0.9700
C25 C40 1.536(3)
C25 C37 1.555(3)
C25 C26 1.556(3)
C26 C27 1.537(3)
C26 C34 1.538(3)
C26 H26 0.9800
C27 C28 1.534(3)
C27 H27A 0.9700
C27 H27B 0.9700
C28 C29 1.522(3)
C28 H28A 0.9700
C28 H28B 0.9700
C29 C33 1.533(3)
C29 C41 1.541(3)
C29 C30 1.570(3)
C30 C42 1.512(4)
C30 C31 1.548(4)
C31 C32 1.537(4)
C31 H31A 0.9700
C31 H31B 0.9700
C32 C33 1.523(3)
C32 H32A 0.9700
C32 H32B 0.9700
C33 C34 1.523(3)
C33 H33 0.9800
C34 C35 1.527(3)
C34 H34 0.9800
C35 C36 1.527(4)
C35 H35A 0.9700
C35 H35B 0.9700
C36 C37 1.525(3)
C36 H36A 0.9700
C36 H36B 0.9700
C37 C38 1.529(3)
C37 H37 0.9800
C38 C39 1.483(4)
C38 H38A 0.9700
C38 H38B 0.9700
C40 H40A 0.9600
C40 H40B 0.9600
C40 H40C 0.9600
C41 H41A 0.9600
C41 H41B 0.9600
C41 H41C 0.9600
C42 H42A 0.9600
C42 H42B 0.9600
C42 H42C 0.9600
